data_7102634
loop_
_publ_author_name
'Athanasia Dervisi'
'Cristina Carcedo'
'Ian A. Fallis'
'K.M Abdul Malik'

_publ_section_title
;
A concise synthesis of a rigid isomannide-based
diphosphine ligand and structural characterisation of an
alkoxyphosphonium intermediate
;
_journal_issue 10
_journal_name_full 'Chemical communications (Cambridge, England)'
_journal_page_first 1236
_journal_page_last 1237
_journal_paper_doi 10.1039/b401301h
_journal_year 2004
_chemical_formula_moiety 'C45 H50 Br2 O7 P2'
_chemical_formula_sum 'C45 H50 Br2 O7 P2'
_chemical_formula_weight 924.61
_chemical_name_systematic
;
?
;
_space_group_IT_number 4
_symmetry_cell_setting monoclinic
_symmetry_space_group_name_Hall 'P 2yb'
_symmetry_space_group_name_H-M 'P 1 21 1'
_atom_sites_solution_hydrogens geom
_atom_sites_solution_primary direct
_atom_sites_solution_secondary difmap
_audit_creation_method SHELXL-97
_cell_angle_alpha 90.00
_cell_angle_beta 95.4880(10)
_cell_angle_gamma 90.00
_cell_formula_units_Z 2
_cell_length_a 9.3604(2)
_cell_length_b 23.4811(5)
_cell_length_c 9.7168(2)
_cell_measurement_reflns_used 38076
_cell_measurement_temperature 150(2)
_cell_measurement_theta_max 27.48
_cell_measurement_theta_min 2.91
_cell_volume 2125.89(8)
_computing_cell_refinement 'HKL Scalepack (Otwinowski & Minor 1997)'
_computing_data_collection 'Collect (Nonius BV, 1997-2000)'
_computing_data_reduction 'HKL Denzo and Scalepack (Otwinowski & Minor 1997)'
_computing_molecular_graphics 'Ortep-3 for Windows (Farrugia, 1997)'
_computing_publication_material 'WinGX publication routines (Farrugia, 1999)'
_computing_structure_refinement 'SHELXL-97 (Sheldrick, 1997)'
_computing_structure_solution 'SHELXS-97 (Sheldrick, 1990)'
_diffrn_ambient_temperature 150(2)
_diffrn_measured_fraction_theta_full 0.995
_diffrn_measured_fraction_theta_max 0.995
_diffrn_radiation_monochromator graphite
_diffrn_radiation_source 'fine-focus sealed tube'
_diffrn_radiation_type MoK\a
_diffrn_radiation_wavelength 0.71073
_diffrn_reflns_av_R_equivalents 0.0766
_diffrn_reflns_av_sigmaI/netI 0.1045
_diffrn_reflns_limit_h_max 12
_diffrn_reflns_limit_h_min -12
_diffrn_reflns_limit_k_max 30
_diffrn_reflns_limit_k_min -28
_diffrn_reflns_limit_l_max 12
_diffrn_reflns_limit_l_min -10
_diffrn_reflns_number 16969
_diffrn_reflns_theta_full 27.49
_diffrn_reflns_theta_max 27.49
_diffrn_reflns_theta_min 3.01
_exptl_absorpt_coefficient_mu 2.032
_exptl_absorpt_correction_T_max 0.9052
_exptl_absorpt_correction_T_min 0.5625
_exptl_absorpt_correction_type multi-scan
_exptl_absorpt_process_details 'Sortav (Blessing, 1995)'
_exptl_crystal_colour colourless
_exptl_crystal_density_diffrn 1.444
_exptl_crystal_density_method 'not measured'
_exptl_crystal_description plate
_exptl_crystal_F_000 952
_exptl_crystal_size_max 0.32
_exptl_crystal_size_mid 0.25
_exptl_crystal_size_min 0.05
_refine_diff_density_max 1.185
_refine_diff_density_min -0.690
_refine_diff_density_rms 0.094
_refine_ls_abs_structure_details 'Flack H D (1983), Acta Cryst. A39, 876-881'
_refine_ls_abs_structure_Flack 0.017(8)
_refine_ls_extinction_method none
_refine_ls_goodness_of_fit_ref 1.047
_refine_ls_hydrogen_treatment mixed
_refine_ls_matrix_type full
_refine_ls_number_parameters 511
_refine_ls_number_reflns 9299
_refine_ls_number_restraints 1
_refine_ls_restrained_S_all 1.047
_refine_ls_R_factor_all 0.0761
_refine_ls_R_factor_gt 0.0598
_refine_ls_shift/su_max 0.011
_refine_ls_shift/su_mean 0.001
_refine_ls_structure_factor_coef Fsqd
_refine_ls_weighting_details 'calc w=1/[\s^2^(Fo^2^)+(0.0632P)^2^+0.6745P] where P=(Fo^2^+2Fc^2^)/3'
_refine_ls_weighting_scheme calc
_refine_ls_wR_factor_gt 0.1435
_refine_ls_wR_factor_ref 0.1501
_reflns_number_gt 7521
_reflns_number_total 9299
_reflns_threshold_expression >2sigma(I)
_cod_data_source_file b401301h.txt
_cod_data_source_block 2
_cod_depositor_comments
;
The following automatic conversions were performed:
'_symmetry_cell_setting' value 'Monoclinic' changed to 'monoclinic'
according to '/home/saulius/struct/CIF-dictionaries/cif_core.dic'
dictionary named 'cif_core.dic' version 2.4.1 from 2010-06-29.

Automatic conversion script
Id: cif_fix_enum 1527 2010-12-29 10:47:43Z saulius 
;
_cod_original_sg_symbol_H-M 'P 21'
_cod_database_code 7102634

loop_
_symmetry_equiv_pos_as_xyz
'x, y, z'
'-x, y+1/2, -z'

loop_
_atom_site_label
_atom_site_type_symbol
_atom_site_fract_x
_atom_site_fract_y
_atom_site_fract_z
_atom_site_U_iso_or_equiv
_atom_site_adp_type
_atom_site_occupancy
_atom_site_symmetry_multiplicity
_atom_site_calc_flag
_atom_site_refinement_flags
Br1 Br -0.37946(6) 0.38798(2) 0.27836(6) 0.03442(16) Uani 1 1 d .
Br2 Br 0.22382(7) 0.23504(3) -0.42184(7) 0.04291(18) Uani 1 1 d .
P1 P -0.11464(14) 0.22447(6) 0.02887(14) 0.0232(3) Uani 1 1 d .
P2 P 0.14456(14) 0.43159(6) -0.10118(14) 0.0220(3) Uani 1 1 d .
O1 O -0.0420(4) 0.27940(15) 0.0982(4) 0.0243(8) Uani 1 1 d .
O2 O 0.1692(4) 0.36901(15) -0.0466(4) 0.0229(8) Uani 1 1 d .
O3 O 0.1218(4) 0.37463(15) 0.2199(4) 0.0272(8) Uani 1 1 d .
O4 O 0.2326(4) 0.25415(16) 0.0697(4) 0.0291(9) Uani 1 1 d .
C1 C 0.0507(5) 0.2790(2) 0.2283(5) 0.0220(11) Uani 1 1 d .
H1 H 0.0276 0.2470 0.2904 0.026 Uiso 1 1 calc R
C2 C 0.2083(5) 0.2791(2) 0.1989(6) 0.0252(11) Uani 1 1 d .
H2 H 0.2687 0.2599 0.2757 0.030 Uiso 1 1 calc R
C3 C 0.2473(6) 0.3428(2) 0.1930(6) 0.0260(12) Uani 1 1 d .
H3 H 0.3290 0.3519 0.2635 0.031 Uiso 1 1 calc R
C4 C 0.0351(6) 0.3370(2) 0.2947(6) 0.0264(12) Uani 1 1 d .
H4A H -0.0665 0.3495 0.2853 0.032 Uiso 1 1 calc R
H4B H 0.0702 0.3360 0.3940 0.032 Uiso 1 1 calc R
C5 C 0.3328(6) 0.2913(2) 0.0055(7) 0.0310(13) Uani 1 1 d .
H5A H 0.3221 0.2868 -0.0963 0.037 Uiso 1 1 calc R
H5B H 0.4331 0.2825 0.0405 0.037 Uiso 1 1 calc R
C6 C 0.2928(6) 0.3507(2) 0.0459(5) 0.0253(12) Uani 1 1 d .
H6 H 0.3752 0.3777 0.0444 0.030 Uiso 1 1 calc R
C7 C 0.0101(6) 0.1672(2) 0.0211(6) 0.0259(12) Uani 1 1 d .
C8 C 0.0460(6) 0.1355(3) 0.1378(7) 0.0325(13) Uani 1 1 d .
H8 H 0.0005 0.1426 0.2193 0.039 Uiso 1 1 calc R
C9 C 0.1490(7) 0.0932(3) 0.1365(8) 0.0421(16) Uani 1 1 d .
H9 H 0.1729 0.0705 0.2164 0.051 Uiso 1 1 calc R
C10 C 0.2166(7) 0.0842(3) 0.0185(9) 0.053(2) Uani 1 1 d .
H10 H 0.2878 0.0553 0.0182 0.063 Uiso 1 1 calc R
C11 C 0.1831(7) 0.1161(3) -0.0996(8) 0.0407(15) Uani 1 1 d .
H11 H 0.2304 0.1096 -0.1804 0.049 Uiso 1 1 calc R
C12 C 0.0789(6) 0.1579(2) -0.0973(7) 0.0323(13) Uani 1 1 d .
H12 H 0.0543 0.1804 -0.1774 0.039 Uiso 1 1 calc R
C13 C -0.1840(6) 0.2504(2) -0.1369(5) 0.0259(12) Uani 1 1 d .
C14 C -0.3272(7) 0.2419(3) -0.1849(6) 0.0369(14) Uani 1 1 d .
H14 H -0.3889 0.2209 -0.1315 0.044 Uiso 1 1 calc R
C15 C -0.3788(7) 0.2647(3) -0.3127(7) 0.0422(16) Uani 1 1 d .
H15 H -0.4749 0.2577 -0.3496 0.051 Uiso 1 1 calc R
C16 C -0.2881(8) 0.2979(3) -0.3858(7) 0.0441(17) Uani 1 1 d .
H16 H -0.3249 0.3158 -0.4696 0.053 Uiso 1 1 calc R
C17 C -0.1452(8) 0.3052(3) -0.3379(7) 0.0393(15) Uani 1 1 d .
H17 H -0.0835 0.3262 -0.3912 0.047 Uiso 1 1 calc R
C18 C -0.0926(6) 0.2822(2) -0.2141(6) 0.0312(13) Uani 1 1 d .
H18 H 0.0051 0.2877 -0.1804 0.037 Uiso 1 1 calc R
C19 C -0.2562(6) 0.2019(2) 0.1249(6) 0.0271(12) Uani 1 1 d .
C20 C -0.3130(6) 0.1463(2) 0.1085(7) 0.0328(13) Uani 1 1 d .
H20 H -0.2715 0.1197 0.0504 0.039 Uiso 1 1 calc R
C21 C -0.4294(6) 0.1309(3) 0.1780(7) 0.0387(15) Uani 1 1 d .
H21 H -0.4690 0.0938 0.1669 0.046 Uiso 1 1 calc R
C22 C -0.4886(6) 0.1703(3) 0.2646(7) 0.0377(15) Uani 1 1 d .
H22 H -0.5687 0.1597 0.3119 0.045 Uiso 1 1 calc R
C23 C -0.4320(6) 0.2242(3) 0.2819(6) 0.0317(13) Uani 1 1 d .
H23 H -0.4717 0.2504 0.3424 0.038 Uiso 1 1 calc R
C24 C -0.3174(6) 0.2402(3) 0.2111(6) 0.0301(12) Uani 1 1 d .
H24 H -0.2800 0.2777 0.2214 0.036 Uiso 1 1 calc R
C25 C 0.2341(5) 0.4394(2) -0.2545(5) 0.0235(11) Uani 1 1 d .
C26 C 0.2629(7) 0.4943(3) -0.3055(6) 0.0327(13) Uani 1 1 d .
H26 H 0.2387 0.5273 -0.2561 0.039 Uiso 1 1 calc R
C27 C 0.3255(8) 0.4995(3) -0.4257(7) 0.0400(15) Uani 1 1 d .
H27 H 0.3433 0.5364 -0.4604 0.048 Uiso 1 1 calc R
C28 C 0.3635(7) 0.4518(3) -0.4981(7) 0.0380(14) Uani 1 1 d .
H28 H 0.4073 0.4558 -0.5819 0.046 Uiso 1 1 calc R
C29 C 0.3368(6) 0.3984(3) -0.4467(6) 0.0347(14) Uani 1 1 d .
H29 H 0.3654 0.3658 -0.4949 0.042 Uiso 1 1 calc R
C30 C 0.2697(5) 0.3911(3) -0.3274(5) 0.0266(11) Uani 1 1 d .
H30 H 0.2484 0.3541 -0.2957 0.032 Uiso 1 1 calc R
C31 C -0.0458(5) 0.4345(2) -0.1415(5) 0.0236(11) Uani 1 1 d .
C32 C -0.1344(6) 0.4155(2) -0.0447(6) 0.0288(12) Uani 1 1 d .
H32 H -0.0943 0.4036 0.0441 0.035 Uiso 1 1 calc R
C33 C -0.2804(7) 0.4141(3) -0.0775(7) 0.0362(14) Uani 1 1 d .
H33 H -0.3417 0.4006 -0.0122 0.043 Uiso 1 1 calc R
C34 C -0.3378(6) 0.4327(3) -0.2078(6) 0.0360(14) Uani 1 1 d .
H34 H -0.4387 0.4312 -0.2311 0.043 Uiso 1 1 calc R
C35 C -0.2520(7) 0.4527(3) -0.3016(7) 0.0403(16) Uani 1 1 d .
H35 H -0.2931 0.4661 -0.3889 0.048 Uiso 1 1 calc R
C36 C -0.1009(6) 0.4539(3) -0.2697(6) 0.0317(13) Uani 1 1 d .
H36 H -0.0395 0.4675 -0.3347 0.038 Uiso 1 1 calc R
C37 C 0.2133(5) 0.4836(2) 0.0188(5) 0.0233(11) Uani 1 1 d .
C38 C 0.3601(6) 0.4938(2) 0.0397(6) 0.0282(12) Uani 1 1 d .
H38 H 0.4231 0.4741 -0.0149 0.034 Uiso 1 1 calc R
C39 C 0.4161(6) 0.5323(3) 0.1391(6) 0.0359(14) Uani 1 1 d .
H39 H 0.5168 0.5383 0.1531 0.043 Uiso 1 1 calc R
C40 C 0.3246(7) 0.5620(2) 0.2180(6) 0.0321(13) Uani 1 1 d .
H40 H 0.3621 0.5888 0.2855 0.038 Uiso 1 1 calc R
C41 C 0.1774(7) 0.5522(3) 0.1971(6) 0.0330(13) Uani 1 1 d .
H41 H 0.1149 0.5727 0.2506 0.040 Uiso 1 1 calc R
C42 C 0.1203(6) 0.5134(2) 0.1005(6) 0.0284(12) Uani 1 1 d .
H42 H 0.0198 0.5067 0.0889 0.034 Uiso 1 1 calc R
C43 C -0.1411(8) 0.1568(3) 0.5105(8) 0.0501(18) Uani 1 1 d .
H43A H -0.1539 0.1578 0.6093 0.075 Uiso 1 1 calc R
H43B H -0.2184 0.1344 0.4617 0.075 Uiso 1 1 calc R
H43C H -0.1438 0.1957 0.4737 0.075 Uiso 1 1 calc R
O5 O -0.0142(7) 0.1329(3) 0.4921(11) 0.104(3) Uani 1 1 d .
H5 H 0.0425 0.1581 0.4687 0.050 Uiso 1 1 calc R
O6 O 0.5692(9) 0.6210(4) 0.4089(10) 0.105(3) Uani 1 1 d .
H6A H 0.5969 0.6528 0.4410 0.050 Uiso 1 1 calc R
C44 C 0.6450(12) 0.5828(5) 0.4660(10) 0.077(3) Uani 1 1 d .
H44A H 0.7193 0.5719 0.4065 0.116 Uiso 1 1 calc R
H44B H 0.5852 0.5497 0.4819 0.116 Uiso 1 1 calc R
H44C H 0.6904 0.5968 0.5547 0.116 Uiso 1 1 calc R
O7 O -0.1609(10) 0.4916(4) 0.2545(9) 0.109(3) Uani 1 1 d .
H7 H -0.1942 0.4599 0.2267 0.050 Uiso 1 1 calc R
C45 C -0.0787(11) 0.4845(5) 0.3741(9) 0.082(3) Uani 1 1 d .
H45A H 0.0147 0.4690 0.3554 0.123 Uiso 1 1 calc R
H45B H -0.1259 0.4580 0.4332 0.123 Uiso 1 1 calc R
H45C H -0.0649 0.5213 0.4211 0.123 Uiso 1 1 calc R

loop_
_atom_site_aniso_label
_atom_site_aniso_U_11
_atom_site_aniso_U_22
_atom_site_aniso_U_33
_atom_site_aniso_U_23
_atom_site_aniso_U_13
_atom_site_aniso_U_12
Br1 0.0296(3) 0.0372(3) 0.0361(3) 0.0007(3) 0.0015(2) 0.0040(3)
Br2 0.0370(3) 0.0445(4) 0.0468(4) 0.0086(3) 0.0013(3) -0.0004(3)
P1 0.0214(6) 0.0247(7) 0.0228(7) 0.0004(5) -0.0001(5) -0.0003(6)
P2 0.0211(6) 0.0258(7) 0.0187(7) -0.0001(5) 0.0006(5) 0.0009(6)
O1 0.0204(17) 0.0284(19) 0.023(2) -0.0003(15) -0.0051(14) -0.0009(15)
O2 0.0189(17) 0.0241(18) 0.025(2) 0.0020(15) -0.0045(14) -0.0009(15)
O3 0.0326(19) 0.027(2) 0.023(2) -0.0016(15) 0.0087(15) 0.0010(16)
O4 0.0277(19) 0.030(2) 0.031(2) 0.0003(16) 0.0112(16) -0.0036(16)
C1 0.013(2) 0.032(3) 0.020(3) 0.004(2) 0.0019(19) 0.000(2)
C2 0.022(3) 0.027(3) 0.025(3) 0.005(2) 0.001(2) 0.003(2)
C3 0.023(3) 0.030(3) 0.024(3) 0.001(2) -0.005(2) -0.001(2)
C4 0.026(3) 0.034(3) 0.019(3) -0.004(2) 0.001(2) -0.004(2)
C5 0.025(3) 0.036(3) 0.033(3) 0.009(3) 0.005(2) 0.001(2)
C6 0.022(3) 0.037(3) 0.016(3) -0.001(2) -0.003(2) 0.006(2)
C7 0.021(2) 0.025(3) 0.031(3) -0.003(2) 0.002(2) -0.007(2)
C8 0.026(3) 0.035(3) 0.035(4) -0.001(3) -0.003(2) -0.003(3)
C9 0.042(4) 0.031(3) 0.052(4) 0.003(3) -0.002(3) 0.000(3)
C10 0.034(3) 0.033(4) 0.090(6) -0.014(4) 0.004(4) 0.004(3)
C11 0.034(3) 0.037(3) 0.052(4) -0.009(3) 0.011(3) 0.000(3)
C12 0.029(3) 0.029(3) 0.040(4) -0.003(3) 0.005(3) 0.001(2)
C13 0.029(3) 0.029(3) 0.019(3) 0.000(2) -0.002(2) 0.000(2)
C14 0.037(3) 0.045(4) 0.027(3) 0.000(3) -0.002(2) -0.008(3)
C15 0.035(3) 0.052(4) 0.036(4) -0.003(3) -0.014(3) -0.002(3)
C16 0.054(4) 0.041(4) 0.033(4) -0.003(3) -0.016(3) 0.004(3)
C17 0.052(4) 0.039(3) 0.027(3) 0.002(3) 0.007(3) -0.005(3)
C18 0.033(3) 0.030(3) 0.030(3) -0.001(2) -0.005(2) 0.002(2)
C19 0.025(3) 0.030(3) 0.026(3) 0.004(2) 0.002(2) -0.004(2)
C20 0.036(3) 0.024(3) 0.037(4) 0.004(2) -0.002(3) -0.003(3)
C21 0.032(3) 0.034(3) 0.049(4) 0.003(3) 0.001(3) -0.001(3)
C22 0.021(3) 0.048(4) 0.044(4) 0.015(3) 0.003(3) 0.003(3)
C23 0.023(3) 0.041(3) 0.030(3) -0.003(3) 0.003(2) 0.002(3)
C24 0.035(3) 0.026(3) 0.028(3) -0.004(2) 0.000(2) -0.005(3)
C25 0.019(2) 0.029(3) 0.023(3) -0.002(2) 0.005(2) 0.000(2)
C26 0.041(3) 0.033(3) 0.026(3) 0.002(2) 0.009(3) 0.001(3)
C27 0.056(4) 0.029(3) 0.036(4) 0.004(3) 0.007(3) -0.002(3)
C28 0.038(3) 0.048(4) 0.028(3) 0.005(3) 0.003(3) 0.002(3)
C29 0.032(3) 0.044(4) 0.027(3) -0.002(3) -0.002(2) 0.010(3)
C30 0.023(2) 0.031(3) 0.026(3) 0.001(3) 0.001(2) -0.001(3)
C31 0.018(2) 0.027(3) 0.025(3) -0.002(2) -0.002(2) -0.003(2)
C32 0.024(3) 0.037(3) 0.025(3) 0.002(2) 0.001(2) 0.002(2)
C33 0.034(3) 0.044(3) 0.031(3) 0.001(3) 0.002(2) -0.003(3)
C34 0.018(2) 0.056(4) 0.032(3) -0.003(3) -0.005(2) 0.007(3)
C35 0.032(3) 0.051(4) 0.035(4) 0.001(3) -0.008(3) 0.010(3)
C36 0.026(3) 0.042(3) 0.028(3) 0.007(3) 0.001(2) 0.005(3)
C37 0.021(2) 0.025(3) 0.022(3) 0.000(2) -0.001(2) -0.002(2)
C38 0.028(3) 0.031(3) 0.025(3) -0.001(2) 0.002(2) -0.002(2)
C39 0.030(3) 0.042(4) 0.035(4) 0.002(3) -0.004(3) -0.011(3)
C40 0.041(3) 0.026(3) 0.028(3) -0.006(2) -0.004(3) -0.001(3)
C41 0.034(3) 0.035(3) 0.029(3) -0.002(3) 0.002(2) 0.001(3)
C42 0.026(3) 0.035(3) 0.024(3) -0.001(2) 0.001(2) 0.003(2)
C43 0.043(4) 0.063(5) 0.043(4) 0.004(4) 0.002(3) -0.002(4)
O5 0.052(4) 0.093(5) 0.167(8) -0.049(5) 0.007(4) -0.013(4)
O6 0.077(5) 0.086(5) 0.145(8) -0.015(5) -0.024(5) -0.018(4)
C44 0.076(6) 0.095(7) 0.059(6) -0.002(5) 0.004(5) -0.032(6)
O7 0.124(7) 0.095(6) 0.111(7) 0.010(5) 0.028(6) -0.029(5)
C45 0.088(7) 0.127(9) 0.033(5) -0.010(5) 0.011(5) -0.050(7)

loop_
_atom_type_symbol
_atom_type_description
_atom_type_scat_dispersion_real
_atom_type_scat_dispersion_imag
_atom_type_scat_source
C C 0.0033 0.0016 'International Tables Vol C Tables 4.2.6.8 and 6.1.1.4'
H H 0.0000 0.0000 'International Tables Vol C Tables 4.2.6.8 and 6.1.1.4'
O O 0.0106 0.0060 'International Tables Vol C Tables 4.2.6.8 and 6.1.1.4'
P P 0.1023 0.0942 'International Tables Vol C Tables 4.2.6.8 and 6.1.1.4'
Br Br -0.2901 2.4595 'International Tables Vol C Tables 4.2.6.8 and 6.1.1.4'

loop_
_geom_angle_atom_site_label_1
_geom_angle_atom_site_label_2
_geom_angle_atom_site_label_3
_geom_angle
O1 P1 C19 109.4(2)
O1 P1 C13 102.2(2)
C19 P1 C13 110.5(3)
O1 P1 C7 112.1(2)
C19 P1 C7 108.8(3)
C13 P1 C7 113.6(3)
O2 P2 C37 113.0(2)
O2 P2 C25 108.2(2)
C37 P2 C25 108.0(3)
O2 P2 C31 102.8(2)
C37 P2 C31 114.2(3)
C25 P2 C31 110.5(2)
C1 O1 P1 124.0(3)
C6 O2 P2 124.4(3)
C3 O3 C4 106.4(4)
C2 O4 C5 107.0(4)
O1 C1 C4 106.7(4)
O1 C1 C2 110.0(4)
C4 C1 C2 102.2(4)
O4 C2 C1 113.7(4)
O4 C2 C3 108.0(4)
C1 C2 C3 104.2(4)
O3 C3 C6 114.1(4)
O3 C3 C2 107.3(4)
C6 C3 C2 103.8(5)
O3 C4 C1 104.7(4)
O4 C5 C6 104.8(5)
O2 C6 C5 108.3(4)
O2 C6 C3 109.5(4)
C5 C6 C3 103.1(5)
C8 C7 C12 120.2(5)
C8 C7 P1 118.9(5)
C12 C7 P1 120.7(4)
C7 C8 C9 119.9(6)
C10 C9 C8 119.5(7)
C9 C10 C11 121.5(6)
C10 C11 C12 118.4(6)
C11 C12 C7 120.5(6)
C14 C13 C18 120.9(5)
C14 C13 P1 120.6(4)
C18 C13 P1 118.4(4)
C13 C14 C15 118.9(6)
C16 C15 C14 119.4(6)
C17 C16 C15 120.9(6)
C18 C17 C16 120.2(6)
C17 C18 C13 119.6(6)
C24 C19 C20 119.6(5)
C24 C19 P1 119.7(4)
C20 C19 P1 120.6(5)
C21 C20 C19 119.4(6)
C20 C21 C22 119.8(6)
C23 C22 C21 120.7(6)
C22 C23 C24 119.8(6)
C23 C24 C19 120.6(6)
C30 C25 C26 120.0(5)
C30 C25 P2 119.6(4)
C26 C25 P2 120.3(4)
C27 C26 C25 119.6(5)
C26 C27 C28 121.0(6)
C29 C28 C27 119.0(6)
C28 C29 C30 121.9(6)
C29 C30 C25 118.4(6)
C36 C31 C32 121.5(5)
C36 C31 P2 119.3(4)
C32 C31 P2 119.2(4)
C33 C32 C31 119.8(5)
C32 C33 C34 119.4(6)
C35 C34 C33 121.1(5)
C34 C35 C36 120.1(6)
C31 C36 C35 118.1(6)
C38 C37 C42 119.0(5)
C38 C37 P2 120.5(4)
C42 C37 P2 120.5(4)
C39 C38 C37 121.0(5)
C38 C39 C40 119.9(5)
C39 C40 C41 119.3(5)
C42 C41 C40 121.5(6)
C41 C42 C37 119.3(5)

loop_
_geom_bond_atom_site_label_1
_geom_bond_atom_site_label_2
_geom_bond_distance
P1 O1 1.579(4)
P1 C19 1.773(6)
P1 C13 1.785(5)
P1 C7 1.787(6)
P2 O2 1.572(4)
P2 C37 1.767(5)
P2 C25 1.787(5)
P2 C31 1.789(5)
O1 C1 1.463(6)
O2 C6 1.460(6)
O3 C3 1.437(6)
O3 C4 1.442(7)
O4 C2 1.423(7)
O4 C5 1.463(7)
C1 C4 1.522(8)
C1 C2 1.530(7)
C2 C3 1.541(8)
C3 C6 1.541(8)
C5 C6 1.506(8)
C7 C8 1.371(8)
C7 C12 1.388(8)
C8 C9 1.386(9)
C9 C10 1.378(11)
C10 C11 1.382(11)
C11 C12 1.384(9)
C13 C14 1.391(8)
C13 C18 1.406(8)
C14 C15 1.396(9)
C15 C16 1.397(10)
C16 C17 1.384(10)
C17 C18 1.367(9)
C19 C24 1.389(8)
C19 C20 1.413(8)
C20 C21 1.383(9)
C21 C22 1.400(10)
C22 C23 1.377(9)
C23 C24 1.381(8)
C25 C30 1.393(8)
C25 C26 1.416(8)
C26 C27 1.361(9)
C27 C28 1.387(9)
C28 C29 1.381(9)
C29 C30 1.381(8)
C31 C36 1.379(8)
C31 C32 1.385(8)
C32 C33 1.374(8)
C33 C34 1.397(9)
C34 C35 1.356(9)
C35 C36 1.419(8)
C37 C38 1.391(8)
C37 C42 1.418(8)
C38 C39 1.389(8)
C39 C40 1.391(9)
C40 C41 1.392(9)
C41 C42 1.379(8)
C43 O5 1.341(10)
O6 C44 1.240(12)
O7 C45 1.341(12)

loop_
_geom_hbond_atom_site_label_D
_geom_hbond_atom_site_label_H
_geom_hbond_atom_site_label_A
_geom_hbond_distance_DH
_geom_hbond_distance_HA
_geom_hbond_distance_DA
_geom_hbond_angle_DHA
_geom_hbond_site_symmetry_A
O7 H7 Br1 0.84 2.51 3.201(8) 140.7 .
O5 H5 Br2 0.84 2.63 3.325(7) 140.6 1_556
O6 H6A Br2 0.84 2.58 3.301(8) 144.9 2_655

loop_
_geom_torsion_atom_site_label_1
_geom_torsion_atom_site_label_2
_geom_torsion_atom_site_label_3
_geom_torsion_atom_site_label_4
_geom_torsion
C19 P1 O1 C1 72.8(4)
C13 P1 O1 C1 -170.0(4)
C7 P1 O1 C1 -48.0(4)
C37 P2 O2 C6 -32.4(5)
C25 P2 O2 C6 87.1(4)
C31 P2 O2 C6 -156.0(4)
P1 O1 C1 C4 -151.5(3)
P1 O1 C1 C2 98.5(5)
C5 O4 C2 C1 136.2(4)
C5 O4 C2 C3 21.1(5)
O1 C1 C2 O4 -27.3(6)
C4 C1 C2 O4 -140.3(4)
O1 C1 C2 C3 90.0(5)
C4 C1 C2 C3 -23.0(5)
C4 O3 C3 C6 137.4(5)
C4 O3 C3 C2 23.0(5)
O4 C2 C3 O3 122.3(4)
C1 C2 C3 O3 1.1(5)
O4 C2 C3 C6 1.1(5)
C1 C2 C3 C6 -120.1(4)
C3 O3 C4 C1 -38.3(5)
O1 C1 C4 O3 -77.8(5)
C2 C1 C4 O3 37.6(5)
C2 O4 C5 C6 -35.6(5)
P2 O2 C6 C5 -143.9(4)
P2 O2 C6 C3 104.4(5)
O4 C5 C6 O2 -80.9(5)
O4 C5 C6 C3 35.1(5)
O3 C3 C6 O2 -23.2(6)
C2 C3 C6 O2 93.2(5)
O3 C3 C6 C5 -138.3(4)
C2 C3 C6 C5 -21.9(5)
O1 P1 C7 C8 79.1(5)
C19 P1 C7 C8 -42.1(5)
C13 P1 C7 C8 -165.6(4)
O1 P1 C7 C12 -95.4(5)
C19 P1 C7 C12 143.4(4)
C13 P1 C7 C12 19.9(5)
C12 C7 C8 C9 -1.5(8)
P1 C7 C8 C9 -176.1(5)
C7 C8 C9 C10 1.4(9)
C8 C9 C10 C11 -0.6(10)
C9 C10 C11 C12 -0.1(10)
C10 C11 C12 C7 0.0(9)
C8 C7 C12 C11 0.8(8)
P1 C7 C12 C11 175.3(5)
O1 P1 C13 C14 -127.7(5)
C19 P1 C13 C14 -11.3(6)
C7 P1 C13 C14 111.3(5)
O1 P1 C13 C18 48.8(5)
C19 P1 C13 C18 165.2(4)
C7 P1 C13 C18 -72.2(5)
C18 C13 C14 C15 1.1(9)
P1 C13 C14 C15 177.5(5)
C13 C14 C15 C16 -3.3(10)
C14 C15 C16 C17 4.5(11)
C15 C16 C17 C18 -3.3(10)
C16 C17 C18 C13 1.0(10)
C14 C13 C18 C17 0.1(9)
P1 C13 C18 C17 -176.4(5)
O1 P1 C19 C24 20.8(5)
C13 P1 C19 C24 -91.0(5)
C7 P1 C19 C24 143.6(5)
O1 P1 C19 C20 -162.8(4)
C13 P1 C19 C20 85.3(5)
C7 P1 C19 C20 -40.0(5)
C24 C19 C20 C21 0.5(9)
P1 C19 C20 C21 -175.9(5)
C19 C20 C21 C22 -0.7(9)
C20 C21 C22 C23 -0.2(10)
C21 C22 C23 C24 1.3(9)
C22 C23 C24 C19 -1.5(9)
C20 C19 C24 C23 0.7(9)
P1 C19 C24 C23 177.1(4)
O2 P2 C25 C30 19.7(5)
C37 P2 C25 C30 142.4(4)
C31 P2 C25 C30 -92.0(5)
O2 P2 C25 C26 -163.1(4)
C37 P2 C25 C26 -40.5(5)
C31 P2 C25 C26 85.1(5)
C30 C25 C26 C27 0.0(8)
P2 C25 C26 C27 -177.1(5)
C25 C26 C27 C28 -1.0(10)
C26 C27 C28 C29 0.1(10)
C27 C28 C29 C30 1.8(9)
C28 C29 C30 C25 -2.8(8)
C26 C25 C30 C29 1.8(8)
P2 C25 C30 C29 179.0(4)
O2 P2 C31 C36 -129.0(5)
C37 P2 C31 C36 108.3(5)
C25 P2 C31 C36 -13.7(6)
O2 P2 C31 C32 48.9(5)
C37 P2 C31 C32 -73.8(5)
C25 P2 C31 C32 164.1(4)
C36 C31 C32 C33 2.0(9)
P2 C31 C32 C33 -175.8(5)
C31 C32 C33 C34 -1.0(9)
C32 C33 C34 C35 -0.8(10)
C33 C34 C35 C36 1.6(10)
C32 C31 C36 C35 -1.3(9)
P2 C31 C36 C35 176.5(5)
C34 C35 C36 C31 -0.5(9)
O2 P2 C37 C38 75.6(5)
C25 P2 C37 C38 -44.1(5)
C31 P2 C37 C38 -167.4(4)
O2 P2 C37 C42 -101.1(5)
C25 P2 C37 C42 139.3(5)
C31 P2 C37 C42 15.9(5)
C42 C37 C38 C39 0.3(8)
P2 C37 C38 C39 -176.5(5)
C37 C38 C39 C40 -1.1(9)
C38 C39 C40 C41 0.7(9)
C39 C40 C41 C42 0.4(9)
C40 C41 C42 C37 -1.2(9)
C38 C37 C42 C41 0.8(8)
P2 C37 C42 C41 177.6(5)

loop_
_cod_related_entry_id
_cod_related_entry_database
_cod_related_entry_code
1 ChemSpider 21198699
